data_7044879
loop_
_publ_author_name
'Ghosh, Kousik'
'Harms, Klaus'
'Bauz\'a, Antonio'
'Frontera, Antonio'
'Chattopadhyay, Shouvik'

_publ_section_title
;
 Heteronuclear cobalt(iii)/sodium complexes with salen type compartmental
 Schiff base ligands: methylene spacer regulated variation in nuclearity.
;
_journal_issue 2
_journal_name_full 'Dalton transactions (Cambridge, England : 2003)'
_journal_page_first 331
_journal_page_last 347
_journal_paper_doi 10.1039/c7dt03929h
_journal_volume 47
_journal_year 2018
_chemical_formula_moiety 'C50.60 H57.20 Br4 Co2 N6 Na2 O14 S2'
_chemical_formula_sum 'C50.5 H57 Br4 Co2 N6 Na2 O14 S2'
_chemical_formula_weight 1519.62
_space_group_crystal_system monoclinic
_space_group_IT_number 14
_space_group_name_Hall '-P 2ybc'
_space_group_name_H-M_alt 'P 1 21/c 1'
_symmetry_space_group_name_Hall '-P 2ybc'
_symmetry_space_group_name_H-M 'P 1 21/c 1'
_atom_sites_solution_hydrogens geom
_atom_sites_solution_primary direct
_atom_sites_solution_secondary difmap
_audit_creation_method SHELXL-2017/1
_audit_update_record
;
2017-08-30 deposited with the CCDC.
2017-11-27 downloaded from the CCDC.
;
_cell_angle_alpha 90
_cell_angle_beta 108.723(4)
_cell_angle_gamma 90
_cell_formula_units_Z 2
_cell_length_a 10.5658(12)
_cell_length_b 19.155(2)
_cell_length_c 15.1985(17)
_cell_measurement_reflns_used 9848
_cell_measurement_temperature 100(2)
_cell_measurement_theta_max 28.6723
_cell_measurement_theta_min 2.3294
_cell_volume 2913.2(6)
_computing_cell_refinement 'SAINT V8.35A (Bruker AXS Inc., 2015)'
_computing_data_collection 'APEX3 (Bruker AXS Inc., 2015)'
_computing_data_reduction 'SAINT V8.35A (Bruker AXS Inc., 2015)'
_computing_molecular_graphics 'DIAMOND (Crystal Impact)'
_computing_structure_refinement 'SHELXL-2017/1 (Sheldrick, 2017)'
_computing_structure_solution 'XT V2014/1 (Bruker AXS Inc., 2014)'
_diffrn_ambient_temperature 100(2)
_diffrn_detector_area_resol_mean 7.9
_diffrn_measured_fraction_theta_full 0.999
_diffrn_measured_fraction_theta_max 0.999
_diffrn_measurement_device_type 'Bruker D8 QUEST area detector'
_diffrn_measurement_method '\w and \f scans'
_diffrn_radiation_type MoK\a
_diffrn_radiation_wavelength 0.71073
_diffrn_reflns_av_R_equivalents 0.1332
_diffrn_reflns_av_unetI/netI 0.0260
_diffrn_reflns_Laue_measured_fraction_full 0.999
_diffrn_reflns_Laue_measured_fraction_max 0.999
_diffrn_reflns_limit_h_max 13
_diffrn_reflns_limit_h_min -14
_diffrn_reflns_limit_k_max 25
_diffrn_reflns_limit_k_min -26
_diffrn_reflns_limit_l_max 20
_diffrn_reflns_limit_l_min -20
_diffrn_reflns_number 5291
_diffrn_reflns_point_group_measured_fraction_full 0.999
_diffrn_reflns_point_group_measured_fraction_max 0.999
_diffrn_reflns_theta_full 25.242
_diffrn_reflns_theta_max 25.250
_diffrn_reflns_theta_min 2.296
_diffrn_source 'microfocus sealed X-ray tube'
_exptl_absorpt_coefficient_mu 3.467
_exptl_absorpt_correction_T_max 0.50
_exptl_absorpt_correction_T_min 0.24
_exptl_absorpt_correction_type multi-scan
_exptl_absorpt_process_details 'TWINABS - Bruker AXS scaling for twinned crystals - Version 2012/1'
_exptl_crystal_density_diffrn 1.732
_exptl_crystal_density_method 'not measured'
_exptl_crystal_description block
_exptl_crystal_F_000 1524
_exptl_crystal_size_max 0.550
_exptl_crystal_size_mid 0.300
_exptl_crystal_size_min 0.230
_refine_diff_density_max 0.749
_refine_diff_density_min -0.526
_refine_diff_density_rms 0.094
_refine_ls_extinction_method none
_refine_ls_goodness_of_fit_ref 1.118
_refine_ls_hydrogen_treatment constr
_refine_ls_matrix_type full
_refine_ls_number_parameters 377
_refine_ls_number_reflns 5291
_refine_ls_number_restraints 18
_refine_ls_restrained_S_all 1.118
_refine_ls_R_factor_all 0.0493
_refine_ls_R_factor_gt 0.0416
_refine_ls_shift/su_max 0.001
_refine_ls_shift/su_mean 0.000
_refine_ls_structure_factor_coef Fsqd
_refine_ls_weighting_details 'w=1/[\s^2^(Fo^2^)+(0.0219P)^2^+11.3954P] where P=(Fo^2^+2Fc^2^)/3'
_refine_ls_weighting_scheme calc
_refine_ls_wR_factor_gt 0.0830
_refine_ls_wR_factor_ref 0.0856
_reflns_Friedel_coverage 0.000
_reflns_number_gt 4787
_reflns_number_total 5291
_reflns_threshold_expression 'I > 2\s(I)'
_cod_data_source_file c7dt03929h2.cif
_cod_data_source_block S142_0m_4
_cod_depositor_comments
;
The following automatic conversions were performed:

'_exptl_absorpt_correction_type' value 'Multi-Scan' changed to
'multi-scan' according to
/home/data/users/saulius/crontab/automatic-downloads/rss-feeds/RSC/lib/dictionaries/cif_core.dic
dictionary named 'cif_core.dic' version 2.4.2 from 2011-04-26.

Automatic conversion script
Id: cif_fix_values 4973 2017-02-22 13:04:09Z antanas 

 Adding full bibliography for 7044878--7044880.cif.
;
_cod_original_formula_sum 'C50.50 H57 Br4 Co2 N6 Na2 O14 S2'
_cod_database_code 7044879
_shelx_shelxl_version_number 2017/1
_shelx_space_group_comment
; 
The symmetry employed for this shelxl refinement is uniquely defined 
by the following loop, which should always be used as a source of 
symmetry information in preference to the above space-group names. 
They are only intended as comments. 
;
_shelx_estimated_absorpt_t_min 0.251
_shelx_estimated_absorpt_t_max 0.503

loop_
_space_group_symop_operation_xyz
'x, y, z'
'-x, y+1/2, -z+1/2'
'-x, -y, -z'
'x, -y-1/2, z-1/2'

loop_
_atom_site_label
_atom_site_type_symbol
_atom_site_fract_x
_atom_site_fract_y
_atom_site_fract_z
_atom_site_U_iso_or_equiv
_atom_site_adp_type
_atom_site_occupancy
_atom_site_site_symmetry_order
_atom_site_calc_flag
_atom_site_refinement_flags_posn
_atom_site_refinement_flags_adp
_atom_site_refinement_flags_occupancy
_atom_site_disorder_assembly
_atom_site_disorder_group
Co1 Co 0.29906(5) 0.45871(2) 0.71383(3) 0.01216(12) Uani 1 1 d . . . . .
Na1 Na 0.43377(15) 0.55098(7) 0.90635(10) 0.0194(3) Uani 1 1 d . . . . .
C1 C 0.1161(4) 0.53669(19) 0.7759(2) 0.0144(8) Uani 1 1 d . . . . .
O1 O 0.2385(2) 0.51254(13) 0.79778(17) 0.0170(6) Uani 1 1 d . . . . .
C2 C 0.0925(4) 0.5957(2) 0.8252(3) 0.0186(8) Uani 1 1 d . . . . .
O2 O 0.2046(3) 0.61976(14) 0.89207(19) 0.0243(6) Uani 1 1 d . . . . .
C3 C -0.0331(4) 0.6242(2) 0.8052(3) 0.0210(9) Uani 1 1 d . . . . .
H3 H -0.046548 0.664720 0.837153 0.025 Uiso 1 1 calc R U . . .
C4 C -0.1412(4) 0.5930(2) 0.7374(3) 0.0191(8) Uani 1 1 d . . . . .
C5 C -0.1245(4) 0.5344(2) 0.6917(3) 0.0181(8) Uani 1 1 d . . . . .
H5 H -0.199225 0.512288 0.648450 0.022 Uiso 1 1 calc R U . . .
C6 C 0.0048(4) 0.50694(19) 0.7093(3) 0.0156(8) Uani 1 1 d . . . . .
C7 C 0.0172(4) 0.44187(19) 0.6648(2) 0.0155(8) Uani 1 1 d . . . . .
H7 H -0.062809 0.417301 0.633897 0.019 Uiso 1 1 calc R U . . .
N8 N 0.1270(3) 0.41462(15) 0.6636(2) 0.0136(6) Uani 1 1 d . . . . .
C9 C 0.1262(4) 0.34210(19) 0.6330(3) 0.0169(8) Uani 1 1 d . . . . .
H9A H 0.036240 0.322108 0.622915 0.020 Uiso 1 1 calc R U . . .
H9B H 0.190619 0.314877 0.682933 0.020 Uiso 1 1 calc R U . . .
C10 C 0.1623(4) 0.3341(2) 0.5430(3) 0.0166(8) Uani 1 1 d . . . . .
C11 C 0.2619(4) 0.3908(2) 0.5369(2) 0.0165(8) Uani 1 1 d . . . . .
H11A H 0.309194 0.374944 0.493849 0.020 Uiso 1 1 calc R U . . .
H11B H 0.211966 0.433759 0.510645 0.020 Uiso 1 1 calc R U . . .
N12 N 0.3612(3) 0.40741(16) 0.6274(2) 0.0144(6) Uani 1 1 d . . . . .
C13 C 0.4830(4) 0.3912(2) 0.6419(3) 0.0170(8) Uani 1 1 d . . . . .
H13 H 0.503362 0.364939 0.595160 0.020 Uiso 1 1 calc R U . . .
C14 C 0.5928(4) 0.4093(2) 0.7238(3) 0.0163(8) Uani 1 1 d . . . . .
O15 O 0.4698(2) 0.50015(13) 0.76971(17) 0.0143(5) Uani 1 1 d . . . . .
C15 C 0.5791(4) 0.46404(19) 0.7819(2) 0.0138(7) Uani 1 1 d . . . . .
O16 O 0.6745(3) 0.53603(14) 0.91034(18) 0.0188(6) Uani 1 1 d . . . . .
C16 C 0.6948(4) 0.48180(19) 0.8584(3) 0.0159(8) Uani 1 1 d . . . . .
C17 C 0.8128(4) 0.44607(19) 0.8757(3) 0.0170(8) Uani 1 1 d . . . . .
H17 H 0.888091 0.458134 0.927368 0.020 Uiso 1 1 calc R U . . .
C18 C 0.8212(4) 0.3918(2) 0.8164(3) 0.0169(8) Uani 1 1 d . . . . .
C19 C 0.7155(4) 0.3746(2) 0.7406(3) 0.0181(8) Uani 1 1 d . . . . .
H19 H 0.724695 0.339205 0.699206 0.022 Uiso 1 1 calc R U . . .
C20 C 0.0376(4) 0.3414(2) 0.4576(3) 0.0211(8) Uani 1 1 d . . . . .
H20A H 0.062506 0.336170 0.401189 0.032 Uiso 1 1 calc R U . . .
H20B H -0.002329 0.387585 0.457896 0.032 Uiso 1 1 calc R U . . .
H20C H -0.027217 0.305232 0.459123 0.032 Uiso 1 1 calc R U . . .
C21 C 0.2237(4) 0.2612(2) 0.5449(3) 0.0245(9) Uani 1 1 d . . . . .
H21A H 0.239928 0.252609 0.485928 0.037 Uiso 1 1 calc R U . . .
H21B H 0.161887 0.225945 0.554057 0.037 Uiso 1 1 calc R U . . .
H21C H 0.308355 0.258666 0.596062 0.037 Uiso 1 1 calc R U . . .
C22 C 0.1880(5) 0.6817(3) 0.9408(4) 0.0409(13) Uani 1 1 d . . . . .
H22A H 0.273755 0.694404 0.986659 0.061 Uiso 1 1 calc R U . . .
H22B H 0.122231 0.672773 0.972628 0.061 Uiso 1 1 calc R U . . .
H22C H 0.156668 0.720021 0.896485 0.061 Uiso 1 1 calc R U . . .
C23 C 0.7881(4) 0.5616(2) 0.9824(3) 0.0217(9) Uani 1 1 d . . . . .
H23A H 0.859838 0.572345 0.956636 0.033 Uiso 1 1 calc R U . . .
H23B H 0.818999 0.526003 1.030907 0.033 Uiso 1 1 calc R U . . .
H23C H 0.763566 0.604016 1.009154 0.033 Uiso 1 1 calc R U . . .
Br1 Br -0.31262(4) 0.63476(2) 0.70861(3) 0.02825(12) Uani 1 1 d . . . . .
Br2 Br 0.98418(4) 0.34147(2) 0.84182(3) 0.02291(11) Uani 1 1 d . . . . .
C1AC C 0.4170(4) 0.37929(19) 0.8827(2) 0.0144(8) Uani 1 1 d . . . . .
O1AC O 0.3476(2) 0.38160(13) 0.79578(16) 0.0146(5) Uani 1 1 d . . . . .
O2AC O 0.4583(3) 0.42923(13) 0.93574(17) 0.0176(6) Uani 1 1 d . . . . .
C2AC C 0.4494(4) 0.3056(2) 0.9168(3) 0.0250(9) Uani 1 1 d . . . . .
H2AA H 0.371265 0.275796 0.889410 0.038 Uiso 1 1 calc R U . . .
H2AB H 0.473310 0.304665 0.984634 0.038 Uiso 1 1 calc R U . . .
H2AC H 0.524660 0.288454 0.898488 0.038 Uiso 1 1 calc R U . . .
O1L O 0.4726(5) 0.6557(2) 0.8365(3) 0.0684(13) Uani 1 1 d . . . . .
C2L C 0.3879(9) 0.6934(4) 0.7799(5) 0.083(2) Uani 0.75 1 d . . P A 1
H2LA H 0.332287 0.716717 0.811729 0.125 Uiso 0.75 1 calc R U P A 1
H2LB H 0.331383 0.664496 0.729337 0.125 Uiso 0.75 1 calc R U P A 1
H2LC H 0.433825 0.728628 0.754434 0.125 Uiso 0.75 1 calc R U P A 1
C2LA C 0.3879(9) 0.6934(4) 0.7799(5) 0.083(2) Uani 0.25 1 d . . P A 2
H2LD H 0.446133 0.714351 0.747319 0.100 Uiso 0.25 1 calc R U P A 2
H2LE H 0.379729 0.730605 0.823036 0.100 Uiso 0.25 1 calc R U P A 2
C3L C 0.257(3) 0.7025(12) 0.7066(17) 0.061(6) Uani 0.25 1 d . U P A 2
H8A H 0.213374 0.656940 0.690852 0.092 Uiso 0.25 1 calc R U P A 2
H8B H 0.270894 0.722852 0.651226 0.092 Uiso 0.25 1 calc R U P A 2
H8C H 0.200671 0.733548 0.729191 0.092 Uiso 0.25 1 calc R U P A 2
N1Z N 0.2559(3) 0.53386(16) 0.6259(2) 0.0157(7) Uani 1 1 d . . . . .
C1Z C 0.2769(4) 0.5770(2) 0.5791(3) 0.0189(8) Uani 1 1 d . . . . .
S1Z S 0.30354(12) 0.63856(7) 0.51303(9) 0.0378(3) Uani 1 1 d . . . . .

loop_
_atom_site_aniso_label
_atom_site_aniso_U_11
_atom_site_aniso_U_22
_atom_site_aniso_U_33
_atom_site_aniso_U_23
_atom_site_aniso_U_13
_atom_site_aniso_U_12
Co1 0.0109(3) 0.0122(3) 0.0128(2) -0.00063(19) 0.00297(19) 0.00060(19)
Na1 0.0209(8) 0.0145(8) 0.0192(8) -0.0036(6) 0.0013(6) 0.0001(6)
C1 0.017(2) 0.0115(18) 0.0173(19) 0.0040(14) 0.0097(15) 0.0011(15)
O1 0.0127(14) 0.0191(14) 0.0178(14) -0.0024(10) 0.0031(11) 0.0031(11)
C2 0.020(2) 0.020(2) 0.018(2) -0.0016(15) 0.0093(16) -0.0007(16)
O2 0.0206(15) 0.0227(16) 0.0275(16) -0.0122(12) 0.0049(12) 0.0017(12)
C3 0.028(2) 0.017(2) 0.023(2) 0.0025(16) 0.0145(17) 0.0040(17)
C4 0.014(2) 0.021(2) 0.026(2) 0.0083(16) 0.0117(16) 0.0101(16)
C5 0.0140(19) 0.023(2) 0.0182(19) 0.0050(16) 0.0068(15) 0.0007(16)
C6 0.016(2) 0.016(2) 0.0176(19) 0.0031(15) 0.0096(15) 0.0004(15)
C7 0.015(2) 0.0165(19) 0.0148(18) 0.0023(14) 0.0041(15) -0.0033(15)
N8 0.0138(16) 0.0132(16) 0.0130(15) -0.0001(12) 0.0032(12) -0.0005(12)
C9 0.017(2) 0.0136(19) 0.020(2) 0.0002(15) 0.0054(15) -0.0011(15)
C10 0.015(2) 0.017(2) 0.0172(19) -0.0023(15) 0.0037(15) 0.0007(15)
C11 0.015(2) 0.024(2) 0.0100(18) -0.0010(15) 0.0038(15) -0.0009(16)
N12 0.0138(17) 0.0151(16) 0.0137(15) 0.0005(12) 0.0038(12) -0.0009(13)
C13 0.015(2) 0.019(2) 0.0173(19) -0.0016(15) 0.0058(15) 0.0001(15)
C14 0.0134(19) 0.019(2) 0.0153(19) 0.0027(15) 0.0035(15) 0.0007(15)
O15 0.0115(13) 0.0131(13) 0.0166(13) -0.0012(10) 0.0022(10) 0.0001(10)
C15 0.0142(19) 0.0131(18) 0.0134(18) 0.0021(14) 0.0037(14) -0.0017(15)
O16 0.0157(14) 0.0183(14) 0.0189(14) -0.0061(11) 0.0006(11) -0.0011(11)
C16 0.016(2) 0.0147(19) 0.0183(19) 0.0001(14) 0.0074(15) -0.0029(15)
C17 0.0138(19) 0.017(2) 0.0169(19) 0.0034(15) 0.0009(15) 0.0002(15)
C18 0.0097(18) 0.018(2) 0.022(2) 0.0042(15) 0.0036(15) 0.0046(15)
C19 0.016(2) 0.016(2) 0.022(2) -0.0019(15) 0.0052(16) 0.0014(15)
C20 0.014(2) 0.028(2) 0.019(2) -0.0018(16) 0.0011(16) -0.0035(17)
C21 0.025(2) 0.019(2) 0.032(2) -0.0030(17) 0.0133(18) 0.0033(17)
C22 0.032(3) 0.037(3) 0.050(3) -0.026(2) 0.007(2) 0.004(2)
C23 0.017(2) 0.025(2) 0.020(2) -0.0053(16) 0.0010(16) -0.0083(17)
Br1 0.0214(2) 0.0296(2) 0.0377(3) 0.00875(18) 0.01506(18) 0.01241(18)
Br2 0.0149(2) 0.0240(2) 0.0260(2) 0.00184(16) 0.00124(16) 0.00717(16)
C1AC 0.0139(19) 0.015(2) 0.0173(19) -0.0002(15) 0.0093(15) 0.0008(15)
O1AC 0.0155(14) 0.0165(14) 0.0114(13) -0.0012(10) 0.0038(10) 0.0016(10)
O2AC 0.0205(15) 0.0165(14) 0.0151(13) -0.0017(11) 0.0045(11) -0.0017(11)
C2AC 0.033(2) 0.018(2) 0.020(2) 0.0023(16) 0.0024(18) -0.0007(18)
O1L 0.072(3) 0.065(3) 0.088(3) 0.031(2) 0.055(3) 0.013(2)
C2L 0.105(6) 0.069(5) 0.072(5) 0.004(4) 0.024(4) 0.008(4)
C2LA 0.105(6) 0.069(5) 0.072(5) 0.004(4) 0.024(4) 0.008(4)
C3L 0.080(11) 0.036(11) 0.061(11) -0.025(9) 0.014(8) 0.006(10)
N1Z 0.0112(16) 0.0171(17) 0.0162(16) -0.0004(13) 0.0010(13) 0.0023(13)
C1Z 0.0096(19) 0.021(2) 0.023(2) 0.0014(17) 0.0001(15) 0.0002(15)
S1Z 0.0263(6) 0.0396(7) 0.0495(7) 0.0246(6) 0.0149(5) 0.0018(5)

loop_
_atom_type_symbol
_atom_type_description
_atom_type_scat_dispersion_real
_atom_type_scat_dispersion_imag
_atom_type_scat_source
C C 0.0033 0.0016 'International Tables Vol C Tables 4.2.6.8 and 6.1.1.4'
H H 0.0000 0.0000 'International Tables Vol C Tables 4.2.6.8 and 6.1.1.4'
N N 0.0061 0.0033 'International Tables Vol C Tables 4.2.6.8 and 6.1.1.4'
O O 0.0106 0.0060 'International Tables Vol C Tables 4.2.6.8 and 6.1.1.4'
Na Na 0.0362 0.0249 'International Tables Vol C Tables 4.2.6.8 and 6.1.1.4'
S S 0.1246 0.1234 'International Tables Vol C Tables 4.2.6.8 and 6.1.1.4'
Co Co 0.3494 0.9721 'International Tables Vol C Tables 4.2.6.8 and 6.1.1.4'
Br Br -0.2901 2.4595 'International Tables Vol C Tables 4.2.6.8 and 6.1.1.4'

loop_
_geom_angle_atom_site_label_1
_geom_angle_atom_site_label_2
_geom_angle_atom_site_label_3
_geom_angle
_geom_angle_site_symmetry_1
_geom_angle_site_symmetry_3
O1AC Co1 O15 90.80(11) . .
O1AC Co1 O1 93.44(11) . .
O15 Co1 O1 87.08(11) . .
O1AC Co1 N12 88.32(12) . .
O15 Co1 N12 92.04(12) . .
O1 Co1 N12 178.04(12) . .
O1AC Co1 N1Z 176.22(12) . .
O15 Co1 N1Z 88.69(12) . .
O1 Co1 N1Z 90.27(12) . .
N12 Co1 N1Z 87.96(13) . .
O1AC Co1 N8 86.60(12) . .
O15 Co1 N8 176.94(12) . .
O1 Co1 N8 91.47(12) . .
N12 Co1 N8 89.48(13) . .
N1Z Co1 N8 94.01(13) . .
O1AC Co1 Na1 83.49(8) . .
O15 Co1 Na1 46.23(8) . .
O1 Co1 Na1 42.50(8) . .
N12 Co1 Na1 137.05(10) . .
N1Z Co1 Na1 98.82(10) . .
N8 Co1 Na1 131.71(9) . .
O1 Na1 O2AC 144.67(12) . 3_667
O1 Na1 O1L 101.15(15) . .
O2AC Na1 O1L 103.06(16) 3_667 .
O1 Na1 O2AC 80.78(10) . .
O2AC Na1 O2AC 88.75(10) 3_667 .
O1L Na1 O2AC 153.30(14) . .
O1 Na1 O15 67.10(9) . .
O2AC Na1 O15 141.69(11) 3_667 .
O1L Na1 O15 81.90(14) . .
O2AC Na1 O15 74.31(9) . .
O1 Na1 O16 129.70(10) . .
O2AC Na1 O16 80.73(10) 3_667 .
O1L Na1 O16 77.88(13) . .
O2AC Na1 O16 80.59(10) . .
O15 Na1 O16 62.96(9) . .
O1 Na1 O2 61.74(9) . .
O2AC Na1 O2 97.62(10) 3_667 .
O1L Na1 O2 80.25(13) . .
O2AC Na1 O2 122.35(11) . .
O15 Na1 O2 120.54(10) . .
O16 Na1 O2 157.05(11) . .
O1 Na1 Co1 33.83(7) . .
O2AC Na1 Co1 157.20(9) 3_667 .
O1L Na1 Co1 98.21(14) . .
O2AC Na1 Co1 68.47(7) . .
O15 Na1 Co1 34.41(6) . .
O16 Na1 Co1 95.95(7) . .
O2 Na1 Co1 93.96(7) . .
O1 Na1 Na1 116.94(10) . 3_667
O2AC Na1 Na1 44.84(7) 3_667 3_667
O1L Na1 Na1 141.89(15) . 3_667
O2AC Na1 Na1 43.91(7) . 3_667
O15 Na1 Na1 110.71(9) . 3_667
O16 Na1 Na1 76.88(8) . 3_667
O2 Na1 Na1 117.99(10) . 3_667
Co1 Na1 Na1 112.37(6) . 3_667
O1 C1 C6 124.7(3) . .
O1 C1 C2 118.2(3) . .
C6 C1 C2 117.1(3) . .
C1 O1 Co1 122.5(2) . .
C1 O1 Na1 130.6(2) . .
Co1 O1 Na1 103.67(12) . .
O2 C2 C3 124.9(4) . .
O2 C2 C1 113.8(3) . .
C3 C2 C1 121.3(4) . .
C2 O2 C22 116.2(3) . .
C2 O2 Na1 115.7(2) . .
C22 O2 Na1 127.9(3) . .
C2 C3 C4 119.5(4) . .
C2 C3 H3 120.2 . .
C4 C3 H3 120.2 . .
C5 C4 C3 121.2(4) . .
C5 C4 Br1 120.0(3) . .
C3 C4 Br1 118.8(3) . .
C4 C5 C6 119.3(4) . .
C4 C5 H5 120.4 . .
C6 C5 H5 120.4 . .
C1 C6 C5 121.5(3) . .
C1 C6 C7 120.5(3) . .
C5 C6 C7 117.6(3) . .
N8 C7 C6 125.4(3) . .
N8 C7 H7 117.3 . .
C6 C7 H7 117.3 . .
C7 N8 C9 118.7(3) . .
C7 N8 Co1 124.1(3) . .
C9 N8 Co1 116.8(2) . .
N8 C9 C10 113.5(3) . .
N8 C9 H9A 108.9 . .
C10 C9 H9A 108.9 . .
N8 C9 H9B 108.9 . .
C10 C9 H9B 108.9 . .
H9A C9 H9B 107.7 . .
C20 C10 C11 107.7(3) . .
C20 C10 C21 110.0(3) . .
C11 C10 C21 110.5(3) . .
C20 C10 C9 110.7(3) . .
C11 C10 C9 110.7(3) . .
C21 C10 C9 107.3(3) . .
N12 C11 C10 113.1(3) . .
N12 C11 H11A 109.0 . .
C10 C11 H11A 109.0 . .
N12 C11 H11B 109.0 . .
C10 C11 H11B 109.0 . .
H11A C11 H11B 107.8 . .
C13 N12 C11 119.1(3) . .
C13 N12 Co1 123.8(3) . .
C11 N12 Co1 116.9(2) . .
N12 C13 C14 125.3(4) . .
N12 C13 H13 117.3 . .
C14 C13 H13 117.3 . .
C19 C14 C15 120.9(3) . .
C19 C14 C13 118.7(3) . .
C15 C14 C13 120.2(3) . .
C15 O15 Co1 120.7(2) . .
C15 O15 Na1 117.6(2) . .
Co1 O15 Na1 99.35(11) . .
O15 C15 C14 124.7(3) . .
O15 C15 C16 118.4(3) . .
C14 C15 C16 117.0(3) . .
C16 O16 C23 117.1(3) . .
C16 O16 Na1 114.5(2) . .
C23 O16 Na1 124.7(2) . .
O16 C16 C17 124.9(3) . .
O16 C16 C15 113.6(3) . .
C17 C16 C15 121.6(3) . .
C16 C17 C18 119.3(3) . .
C16 C17 H17 120.3 . .
C18 C17 H17 120.3 . .
C19 C18 C17 121.4(3) . .
C19 C18 Br2 119.5(3) . .
C17 C18 Br2 119.1(3) . .
C18 C19 C14 119.7(4) . .
C18 C19 H19 120.1 . .
C14 C19 H19 120.1 . .
C10 C20 H20A 109.5 . .
C10 C20 H20B 109.5 . .
H20A C20 H20B 109.5 . .
C10 C20 H20C 109.5 . .
H20A C20 H20C 109.5 . .
H20B C20 H20C 109.5 . .
C10 C21 H21A 109.5 . .
C10 C21 H21B 109.5 . .
H21A C21 H21B 109.5 . .
C10 C21 H21C 109.5 . .
H21A C21 H21C 109.5 . .
H21B C21 H21C 109.5 . .
O2 C22 H22A 109.5 . .
O2 C22 H22B 109.5 . .
H22A C22 H22B 109.5 . .
O2 C22 H22C 109.5 . .
H22A C22 H22C 109.5 . .
H22B C22 H22C 109.5 . .
O16 C23 H23A 109.5 . .
O16 C23 H23B 109.5 . .
H23A C23 H23B 109.5 . .
O16 C23 H23C 109.5 . .
H23A C23 H23C 109.5 . .
H23B C23 H23C 109.5 . .
O2AC C1AC O1AC 127.4(3) . .
O2AC C1AC C2AC 120.5(3) . .
O1AC C1AC C2AC 112.1(3) . .
C1AC O1AC Co1 130.2(2) . .
C1AC O2AC Na1 138.5(2) . 3_667
C1AC O2AC Na1 130.0(2) . .
Na1 O2AC Na1 91.25(10) 3_667 .
C1AC C2AC H2AA 109.5 . .
C1AC C2AC H2AB 109.5 . .
H2AA C2AC H2AB 109.5 . .
C1AC C2AC H2AC 109.5 . .
H2AA C2AC H2AC 109.5 . .
H2AB C2AC H2AC 109.5 . .
C2LA O1L Na1 127.5(5) . .
C2L O1L Na1 127.5(5) . .
O1L C2L H2LA 109.5 . .
O1L C2L H2LB 109.5 . .
H2LA C2L H2LB 109.5 . .
O1L C2L H2LC 109.5 . .
H2LA C2L H2LC 109.5 . .
H2LB C2L H2LC 109.5 . .
O1L C2LA C3L 150.7(12) . .
O1L C2LA H2LD 99.0 . .
C3L C2LA H2LD 99.0 . .
O1L C2LA H2LE 99.0 . .
C3L C2LA H2LE 99.0 . .
H2LD C2LA H2LE 103.9 . .
C2LA C3L H8A 109.5 . .
C2LA C3L H8B 109.5 . .
H8A C3L H8B 109.5 . .
C2LA C3L H8C 109.5 . .
H8A C3L H8C 109.5 . .
H8B C3L H8C 109.5 . .
C1Z N1Z Co1 156.2(3) . .
N1Z C1Z S1Z 178.8(4) . .

loop_
_geom_bond_atom_site_label_1
_geom_bond_atom_site_label_2
_geom_bond_distance
_geom_bond_site_symmetry_2
Co1 O1AC 1.894(3) .
Co1 O15 1.903(3) .
Co1 O1 1.904(3) .
Co1 N12 1.917(3) .
Co1 N1Z 1.917(3) .
Co1 N8 1.926(3) .
Co1 Na1 3.3222(15) .
Na1 O1 2.310(3) .
Na1 O2AC 2.334(3) 3_667
Na1 O1L 2.366(4) .
Na1 O2AC 2.373(3) .
Na1 O15 2.431(3) .
Na1 O16 2.541(3) .
Na1 O2 2.704(3) .
Na1 Na1 3.364(3) 3_667
C1 O1 1.312(4) .
C1 C6 1.403(5) .
C1 C2 1.421(5) .
C2 O2 1.369(5) .
C2 C3 1.376(6) .
O2 C22 1.439(5) .
C3 C4 1.403(6) .
C3 H3 0.9500 .
C4 C5 1.361(5) .
C4 Br1 1.898(4) .
C5 C6 1.407(5) .
C5 H5 0.9500 .
C6 C7 1.444(5) .
C7 N8 1.277(5) .
C7 H7 0.9500 .
N8 C9 1.464(5) .
C9 C10 1.540(5) .
C9 H9A 0.9900 .
C9 H9B 0.9900 .
C10 C20 1.530(5) .
C10 C11 1.536(5) .
C10 C21 1.536(5) .
C11 N12 1.472(5) .
C11 H11A 0.9900 .
C11 H11B 0.9900 .
N12 C13 1.272(5) .
C13 C14 1.445(5) .
C13 H13 0.9500 .
C14 C19 1.406(5) .
C14 C15 1.408(5) .
O15 C15 1.308(4) .
C15 C16 1.430(5) .
O16 C16 1.363(4) .
O16 C23 1.427(4) .
C16 C17 1.372(5) .
C17 C18 1.397(5) .
C17 H17 0.9500 .
C18 C19 1.363(5) .
C18 Br2 1.902(4) .
C19 H19 0.9500 .
C20 H20A 0.9800 .
C20 H20B 0.9800 .
C20 H20C 0.9800 .
C21 H21A 0.9800 .
C21 H21B 0.9800 .
C21 H21C 0.9800 .
C22 H22A 0.9800 .
C22 H22B 0.9800 .
C22 H22C 0.9800 .
C23 H23A 0.9800 .
C23 H23B 0.9800 .
C23 H23C 0.9800 .
C1AC O2AC 1.237(4) .
C1AC O1AC 1.290(4) .
C1AC C2AC 1.504(5) .
C2AC H2AA 0.9800 .
C2AC H2AB 0.9800 .
C2AC H2AC 0.9800 .
O1L C2LA 1.252(8) .
O1L C2L 1.252(8) .
C2L H2LA 0.9800 .
C2L H2LB 0.9800 .
C2L H2LC 0.9800 .
C2LA C3L 1.48(3) .
C2LA H2LD 0.9900 .
C2LA H2LE 0.9900 .
C3L H8A 0.9800 .
C3L H8B 0.9800 .
C3L H8C 0.9800 .
N1Z C1Z 1.157(5) .
C1Z S1Z 1.631(4) .

loop_
_geom_torsion_atom_site_label_1
_geom_torsion_atom_site_label_2
_geom_torsion_atom_site_label_3
_geom_torsion_atom_site_label_4
_geom_torsion
_geom_torsion_site_symmetry_4
C6 C1 O1 Co1 25.5(5) .
C2 C1 O1 Co1 -156.9(3) .
C6 C1 O1 Na1 -178.4(3) .
C2 C1 O1 Na1 -0.8(5) .
O1 C1 C2 O2 -0.8(5) .
C6 C1 C2 O2 177.0(3) .
O1 C1 C2 C3 179.3(3) .
C6 C1 C2 C3 -2.9(5) .
C3 C2 O2 C22 -3.2(6) .
C1 C2 O2 C22 176.8(4) .
C3 C2 O2 Na1 -178.4(3) .
C1 C2 O2 Na1 1.6(4) .
O2 C2 C3 C4 -177.5(4) .
C1 C2 C3 C4 2.4(6) .
C2 C3 C4 C5 0.9(6) .
C2 C3 C4 Br1 -178.3(3) .
C3 C4 C5 C6 -3.6(6) .
Br1 C4 C5 C6 175.7(3) .
O1 C1 C6 C5 177.9(3) .
C2 C1 C6 C5 0.2(5) .
O1 C1 C6 C7 5.6(5) .
C2 C1 C6 C7 -172.0(3) .
C4 C5 C6 C1 3.0(5) .
C4 C5 C6 C7 175.5(3) .
C1 C6 C7 N8 -17.0(6) .
C5 C6 C7 N8 170.4(4) .
C6 C7 N8 C9 167.3(3) .
C6 C7 N8 Co1 -4.7(5) .
C7 N8 C9 C10 115.5(4) .
Co1 N8 C9 C10 -71.8(3) .
N8 C9 C10 C20 -87.2(4) .
N8 C9 C10 C11 32.2(4) .
N8 C9 C10 C21 152.8(3) .
C20 C10 C11 N12 158.4(3) .
C21 C10 C11 N12 -81.4(4) .
C9 C10 C11 N12 37.2(4) .
C10 C11 N12 C13 112.0(4) .
C10 C11 N12 Co1 -72.3(4) .
C11 N12 C13 C14 174.4(3) .
Co1 N12 C13 C14 -1.0(5) .
N12 C13 C14 C19 165.2(4) .
N12 C13 C14 C15 -19.0(6) .
Co1 O15 C15 C14 30.8(5) .
Na1 O15 C15 C14 152.4(3) .
Co1 O15 C15 C16 -150.6(3) .
Na1 O15 C15 C16 -29.0(4) .
C19 C14 C15 O15 178.1(3) .
C13 C14 C15 O15 2.4(6) .
C19 C14 C15 C16 -0.5(5) .
C13 C14 C15 C16 -176.2(3) .
C23 O16 C16 C17 6.4(5) .
Na1 O16 C16 C17 -153.0(3) .
C23 O16 C16 C15 -174.0(3) .
Na1 O16 C16 C15 26.6(4) .
O15 C15 C16 O16 0.1(5) .
C14 C15 C16 O16 178.8(3) .
O15 C15 C16 C17 179.8(3) .
C14 C15 C16 C17 -1.5(5) .
O16 C16 C17 C18 -179.3(3) .
C15 C16 C17 C18 1.0(6) .
C16 C17 C18 C19 1.5(6) .
C16 C17 C18 Br2 -179.0(3) .
C17 C18 C19 C14 -3.5(6) .
Br2 C18 C19 C14 177.0(3) .
C15 C14 C19 C18 3.0(6) .
C13 C14 C19 C18 178.8(4) .
O2AC C1AC O1AC Co1 7.4(6) .
C2AC C1AC O1AC Co1 -170.9(3) .
O15 Co1 O1AC C1AC 38.5(3) .
O1 Co1 O1AC C1AC -48.6(3) .
N12 Co1 O1AC C1AC 130.6(3) .
N8 Co1 O1AC C1AC -139.9(3) .
Na1 Co1 O1AC C1AC -7.2(3) .
O1AC C1AC O2AC Na1 173.3(3) 3_667
C2AC C1AC O2AC Na1 -8.5(6) 3_667
O1AC C1AC O2AC Na1 -0.3(6) .
C2AC C1AC O2AC Na1 177.9(3) .
Na1 O1L C2LA C3L -26(3) .
